data_7037749
loop_
_publ_author_name
'Yue, Qi'
'Wang, Na-Na'
'Guo, Shao-Yun'
'Liang, Lu-Lu'
'Gao, En-Qing'

_publ_section_title
;
 Homochiral and heterochiral Mn(ii) coordination frameworks: spontaneous
 resolution dependent on dipyridyl ligands.
;
_journal_issue 4
_journal_name_full 'Dalton transactions (Cambridge, England : 2003)'
_journal_page_first 1335
_journal_page_last 1338
_journal_paper_doi 10.1039/c5dt04385a
_journal_volume 45
_journal_year 2016
_chemical_formula_sum 'C22 H22 Mn2 N O13.5'
_chemical_formula_weight 626.26
_chemical_name_systematic
;
 ?
;
_space_group_crystal_system monoclinic
_space_group_IT_number 14
_space_group_name_Hall '-P 2yn'
_space_group_name_H-M_alt 'P 1 21/n 1'
_symmetry_space_group_name_Hall '-P 2yn'
_symmetry_space_group_name_H-M 'P 1 21/n 1'
_atom_sites_solution_hydrogens mixed
_audit_creation_method SHELXL-2014
_audit_update_record
;
2015-12-17 deposited with the CCDC.
2015-12-22 downloaded from the CCDC.
;
_cell_angle_alpha 90
_cell_angle_beta 90.4870(10)
_cell_angle_gamma 90
_cell_formula_units_Z 4
_cell_length_a 7.9630(4)
_cell_length_b 10.7340(5)
_cell_length_c 30.1664(13)
_cell_measurement_reflns_used 9922
_cell_measurement_temperature 296(2)
_cell_measurement_theta_max 28.02
_cell_measurement_theta_min 2.33
_cell_volume 2578.4(2)
_computing_cell_refinement 'Bruker SMART'
_computing_data_collection 'Bruker SMART'
_computing_data_reduction 'Bruker SAINT'
_computing_molecular_graphics 'Brucker SHELXTL'
_computing_publication_material 'Brucker SHELXTL'
_computing_structure_refinement 'SHELXL-2014 (Sheldrick, 2014)'
_computing_structure_solution 'Brucker SHELXTL'
_diffrn_ambient_temperature 296(2)
_diffrn_measured_fraction_theta_full 0.999
_diffrn_measured_fraction_theta_max 0.989
_diffrn_measurement_device_type 'CCD area detector'
_diffrn_measurement_method 'phi and omega scans'
_diffrn_radiation_type MoK\a
_diffrn_radiation_wavelength 0.71073
_diffrn_reflns_av_R_equivalents 0.0400
_diffrn_reflns_av_unetI/netI 0.0315
_diffrn_reflns_laue_measured_fraction_full 0.999
_diffrn_reflns_laue_measured_fraction_max 0.989
_diffrn_reflns_limit_h_max 10
_diffrn_reflns_limit_h_min -9
_diffrn_reflns_limit_k_max 13
_diffrn_reflns_limit_k_min -13
_diffrn_reflns_limit_l_max 39
_diffrn_reflns_limit_l_min -40
_diffrn_reflns_number 34458
_diffrn_reflns_point_group_measured_fraction_full 0.999
_diffrn_reflns_point_group_measured_fraction_max 0.989
_diffrn_reflns_theta_full 25.242
_diffrn_reflns_theta_max 28.171
_diffrn_reflns_theta_min 2.014
_exptl_absorpt_coefficient_mu 1.050
_exptl_absorpt_correction_T_max 0.7457
_exptl_absorpt_correction_T_min 0.6670
_exptl_absorpt_correction_type multi-scan
_exptl_absorpt_process_details SADABS
_exptl_crystal_colour colorless
_exptl_crystal_density_diffrn 1.613
_exptl_crystal_description block
_exptl_crystal_F_000 1276
_exptl_crystal_size_max 0.25
_exptl_crystal_size_mid 0.23
_exptl_crystal_size_min 0.20
_refine_diff_density_max 0.705
_refine_diff_density_min -0.226
_refine_diff_density_rms 0.067
_refine_ls_extinction_method none
_refine_ls_goodness_of_fit_ref 1.053
_refine_ls_hydrogen_treatment mixed
_refine_ls_matrix_type full
_refine_ls_number_parameters 395
_refine_ls_number_reflns 6281
_refine_ls_number_restraints 15
_refine_ls_restrained_S_all 1.053
_refine_ls_R_factor_all 0.0463
_refine_ls_R_factor_gt 0.0352
_refine_ls_shift/su_max 0.001
_refine_ls_shift/su_mean 0.000
_refine_ls_structure_factor_coef Fsqd
_refine_ls_weighting_details 'w=1/[\s^2^(Fo^2^)+(0.0503P)^2^+0.7807P] where P=(Fo^2^+2Fc^2^)/3'
_refine_ls_weighting_scheme calc
_refine_ls_wR_factor_gt 0.0895
_refine_ls_wR_factor_ref 0.0949
_reflns_Friedel_coverage 0.000
_reflns_number_gt 5192
_reflns_number_total 6281
_reflns_threshold_expression 'I > 2\s(I)'
_cod_data_source_file c5dt04385a2.cif
_cod_data_source_block 2
_cod_depositor_comments 'Adding full bibliography for 7037748--7037750.cif.'
_cod_database_code 7037749
_shelx_space_group_comment
;
The symmetry employed for this shelxl refinement is uniquely defined
by the following loop, which should always be used as a source of
symmetry information in preference to the above space-group names.
They are only intended as comments.
;
_shelxl_version_number 2014-3

loop_
_space_group_symop_operation_xyz
'x, y, z'
'-x+1/2, y+1/2, -z+1/2'
'-x, -y, -z'
'x-1/2, -y-1/2, z-1/2'

loop_
_atom_site_label
_atom_site_type_symbol
_atom_site_fract_x
_atom_site_fract_y
_atom_site_fract_z
_atom_site_U_iso_or_equiv
_atom_site_adp_type
_atom_site_occupancy
_atom_site_site_symmetry_order
_atom_site_calc_flag
_atom_site_refinement_flags_posn
_atom_site_refinement_flags_adp
_atom_site_refinement_flags_occupancy
Mn1 Mn 0.03243(4) 0.45369(3) 0.16397(2) 0.02244(9) Uani 1 1 d . . .
Mn2 Mn -0.00901(4) 0.18632(3) 0.28595(2) 0.02285(9) Uani 1 1 d . . .
O1 O -0.22250(17) 0.50388(12) 0.14539(5) 0.0268(3) Uani 1 1 d . . .
O2 O -0.44286(18) 0.48763(13) 0.18968(5) 0.0323(3) Uani 1 1 d . . .
O3 O -0.10381(18) 0.30964(13) 0.20778(5) 0.0301(3) Uani 1 1 d . . .
O4 O -0.19677(18) 0.13371(13) 0.23537(5) 0.0293(3) Uani 1 1 d . . .
O5 O -0.57649(18) -0.12329(13) 0.20424(4) 0.0268(3) Uani 1 1 d . . .
O6 O -0.79550(18) -0.02694(14) 0.17363(5) 0.0329(3) Uani 1 1 d . . .
O7 O -0.7163(2) -0.35125(15) 0.17428(5) 0.0369(4) Uani 1 1 d . . .
O8 O -0.8771(2) -0.40475(15) 0.11827(5) 0.0388(4) Uani 1 1 d . . .
O9 O 0.24823(18) 0.37000(15) 0.19304(5) 0.0331(3) Uani 1 1 d D . .
H9A H 0.347(2) 0.398(2) 0.1947(9) 0.048(8) Uiso 1 1 d D . .
H9B H 0.238(3) 0.3034(18) 0.2061(9) 0.049(8) Uiso 1 1 d D . .
O10 O 0.00125(18) 0.54828(13) 0.22985(5) 0.0260(3) Uani 1 1 d D . .
H10A H 0.015(3) 0.4905(19) 0.2483(7) 0.036(7) Uiso 1 1 d D . .
H10B H -0.089(3) 0.585(2) 0.2395(9) 0.054(8) Uiso 1 1 d D . .
O11 O -0.2099(2) 0.24079(15) 0.33031(6) 0.0362(4) Uani 1 1 d D . .
H11A H -0.286(3) 0.278(2) 0.3168(9) 0.055(9) Uiso 1 1 d D . .
H11B H -0.243(3) 0.1732(18) 0.3412(9) 0.049(8) Uiso 1 1 d D . .
O12 O 0.19466(18) 0.14601(14) 0.23793(5) 0.0283(3) Uani 1 1 d D . .
H12A H 0.182(4) 0.092(2) 0.2180(8) 0.069(10) Uiso 1 1 d D . .
H12B H 0.281(3) 0.131(3) 0.2527(8) 0.052(8) Uiso 1 1 d D . .
O13 O 0.1394(10) 0.2705(9) -0.0717(2) 0.160(4) Uani 0.5 1 d . . P
O14 O -0.4396(3) 0.3592(2) 0.28017(8) 0.0701(7) Uani 1 1 d D . .
H14B H -0.395(4) 0.412(3) 0.2642(11) 0.104(15) Uiso 1 1 d D . .
H14C H -0.515(4) 0.389(3) 0.2963(10) 0.087(13) Uiso 1 1 d D . .
N1 N 0.0329(2) 0.31653(16) 0.10719(6) 0.0316(4) Uani 1 1 d . . .
C1 C -0.3427(2) 0.44410(17) 0.16190(6) 0.0218(4) Uani 1 1 d . . .
C2 C -0.3770(2) 0.31384(17) 0.14570(6) 0.0213(4) Uani 1 1 d . . .
C3 C -0.3215(2) 0.20673(17) 0.16804(6) 0.0208(4) Uani 1 1 d . . .
C4 C -0.2002(2) 0.21791(17) 0.20601(6) 0.0218(4) Uani 1 1 d . . .
C5 C -0.3718(2) 0.09022(18) 0.15326(6) 0.0234(4) Uani 1 1 d . . .
H5A H -0.3370 0.0198 0.1688 0.028 Uiso 1 1 calc R U .
C6 C -0.4733(2) 0.07618(18) 0.11569(6) 0.0232(4) Uani 1 1 d . . .
C7 C -0.5243(3) 0.18313(19) 0.09326(7) 0.0279(4) Uani 1 1 d . . .
H7A H -0.601(3) 0.175(2) 0.0682(8) 0.033 Uiso 1 1 d . U .
C8 C -0.4788(3) 0.30018(18) 0.10830(7) 0.0275(4) Uani 1 1 d . . .
H8A H -0.5166 0.3705 0.0932 0.033 Uiso 1 1 calc R U .
C9 C -0.5268(3) -0.04854(18) 0.09880(6) 0.0248(4) Uani 1 1 d . . .
C10 C -0.6174(2) -0.13217(17) 0.12527(6) 0.0199(4) Uani 1 1 d . . .
C11 C -0.6670(2) -0.09222(17) 0.17151(6) 0.0207(4) Uani 1 1 d . . .
C12 C -0.6734(2) -0.24503(18) 0.10701(6) 0.0243(4) Uani 1 1 d . . .
C13 C -0.7624(2) -0.33962(18) 0.13499(6) 0.0240(4) Uani 1 1 d . . .
C14 C -0.6395(3) -0.2738(2) 0.06319(7) 0.0416(6) Uani 1 1 d . . .
H14A H -0.6780 -0.3483 0.0511 0.050 Uiso 1 1 calc R U .
C15 C -0.5487(4) -0.1918(2) 0.03754(8) 0.0536(8) Uani 1 1 d . . .
H15A H -0.5253 -0.2115 0.0082 0.064 Uiso 1 1 calc R U .
C16 C -0.4926(3) -0.0811(2) 0.05523(7) 0.0418(6) Uani 1 1 d . . .
H16A H -0.4306 -0.0270 0.0377 0.050 Uiso 1 1 calc R U .
C17 C 0.0517(3) 0.1947(2) 0.11338(8) 0.0352(5) Uani 1 1 d . . .
H17A H 0.0748 0.1668 0.1420 0.042 Uiso 1 1 calc R U .
C18 C 0.0007(4) 0.3535(2) 0.06585(8) 0.0548(8) Uani 1 1 d . . .
H18A H -0.0135 0.4382 0.0605 0.066 Uiso 1 1 calc R U .
C19 C 0.0391(3) 0.1073(2) 0.08017(8) 0.0402(5) Uani 1 1 d . . .
H19A H 0.0526 0.0231 0.0865 0.048 Uiso 1 1 calc R U .
C20 C -0.0127(5) 0.2726(3) 0.03056(9) 0.0669(9) Uani 1 1 d . . .
H20A H -0.0345 0.3033 0.0023 0.080 Uiso 1 1 calc R U .
C21 C 0.0061(3) 0.1459(2) 0.03713(8) 0.0417(6) Uani 1 1 d . . .
C22 C -0.0078(4) 0.0605(2) -0.00068(9) 0.0511(7) Uani 1 1 d . . .
H22A H -0.0299 0.0959 -0.0283 0.061 Uiso 1 1 calc R U .

loop_
_atom_site_aniso_label
_atom_site_aniso_U_11
_atom_site_aniso_U_22
_atom_site_aniso_U_33
_atom_site_aniso_U_23
_atom_site_aniso_U_13
_atom_site_aniso_U_12
Mn1 0.02249(16) 0.01969(16) 0.02513(16) -0.00292(11) 0.00033(11) -0.00211(11)
Mn2 0.02293(16) 0.01945(16) 0.02613(16) -0.00254(11) -0.00176(11) 0.00066(11)
O1 0.0242(7) 0.0186(7) 0.0377(8) 0.0001(6) 0.0037(6) -0.0024(5)
O2 0.0317(8) 0.0245(7) 0.0408(9) -0.0093(6) 0.0099(6) -0.0063(6)
O3 0.0304(8) 0.0257(8) 0.0340(8) -0.0011(6) -0.0076(6) -0.0102(6)
O4 0.0288(7) 0.0296(8) 0.0295(7) 0.0070(6) -0.0065(6) -0.0065(6)
O5 0.0376(8) 0.0228(7) 0.0198(6) -0.0009(5) -0.0037(6) 0.0052(6)
O6 0.0333(8) 0.0340(8) 0.0314(8) -0.0022(6) 0.0009(6) 0.0105(6)
O7 0.0412(9) 0.0409(9) 0.0284(8) 0.0124(7) -0.0054(7) -0.0167(7)
O8 0.0445(9) 0.0335(9) 0.0381(9) 0.0035(7) -0.0071(7) -0.0219(7)
O9 0.0226(8) 0.0298(9) 0.0468(9) 0.0100(7) -0.0022(7) -0.0041(6)
O10 0.0271(7) 0.0224(7) 0.0286(7) -0.0016(6) 0.0026(6) -0.0002(6)
O11 0.0348(9) 0.0244(8) 0.0496(10) 0.0002(7) 0.0101(8) -0.0001(7)
O12 0.0269(8) 0.0308(8) 0.0273(8) -0.0035(6) -0.0038(6) 0.0073(6)
O13 0.128(6) 0.253(10) 0.101(5) 0.092(6) 0.024(4) 0.071(6)
O14 0.0646(14) 0.0651(15) 0.0810(16) 0.0327(13) 0.0300(12) 0.0316(12)
N1 0.0372(10) 0.0259(9) 0.0317(9) -0.0077(7) -0.0002(8) 0.0015(7)
C1 0.0202(9) 0.0198(9) 0.0255(9) -0.0003(7) -0.0041(7) 0.0002(7)
C2 0.0198(9) 0.0204(9) 0.0237(9) -0.0012(7) 0.0015(7) -0.0037(7)
C3 0.0213(9) 0.0194(9) 0.0215(9) 0.0001(7) -0.0008(7) -0.0037(7)
C4 0.0215(9) 0.0199(9) 0.0239(9) -0.0026(7) 0.0010(7) -0.0018(7)
C5 0.0276(10) 0.0189(9) 0.0238(9) 0.0023(7) -0.0011(7) -0.0039(7)
C6 0.0276(10) 0.0203(9) 0.0217(9) -0.0003(7) 0.0014(7) -0.0086(7)
C7 0.0333(11) 0.0281(11) 0.0220(10) 0.0022(8) -0.0074(8) -0.0092(8)
C8 0.0335(11) 0.0197(10) 0.0294(10) 0.0043(8) -0.0070(8) -0.0039(8)
C9 0.0323(10) 0.0202(9) 0.0216(9) -0.0006(7) -0.0026(8) -0.0080(8)
C10 0.0217(9) 0.0183(9) 0.0198(9) 0.0001(7) -0.0030(7) -0.0022(7)
C11 0.0249(9) 0.0142(8) 0.0229(9) 0.0008(7) 0.0001(7) -0.0037(7)
C12 0.0305(10) 0.0198(9) 0.0225(9) 0.0006(7) -0.0017(8) -0.0074(8)
C13 0.0257(10) 0.0184(9) 0.0280(10) -0.0002(7) 0.0002(8) -0.0029(7)
C14 0.0704(17) 0.0290(12) 0.0255(11) -0.0085(9) 0.0011(11) -0.0223(11)
C15 0.097(2) 0.0431(15) 0.0211(11) -0.0105(10) 0.0143(12) -0.0307(14)
C16 0.0677(17) 0.0336(12) 0.0242(11) -0.0002(9) 0.0109(10) -0.0228(11)
C17 0.0433(13) 0.0295(12) 0.0327(11) -0.0067(9) -0.0015(9) 0.0060(9)
C18 0.101(2) 0.0262(13) 0.0367(14) -0.0054(10) -0.0098(14) 0.0042(14)
C19 0.0521(14) 0.0238(11) 0.0446(13) -0.0091(10) -0.0021(11) 0.0044(10)
C20 0.126(3) 0.0379(15) 0.0360(14) -0.0092(12) -0.0201(16) 0.0068(17)
C21 0.0554(15) 0.0315(12) 0.0381(13) -0.0132(10) -0.0039(11) 0.0014(11)
C22 0.0779(19) 0.0373(13) 0.0379(13) -0.0140(11) -0.0109(13) 0.0032(13)

loop_
_atom_type_symbol
_atom_type_description
_atom_type_scat_dispersion_real
_atom_type_scat_dispersion_imag
_atom_type_scat_source
C C 0.0033 0.0016 'International Tables Vol C Tables 4.2.6.8 and 6.1.1.4'
H H 0.0000 0.0000 'International Tables Vol C Tables 4.2.6.8 and 6.1.1.4'
N N 0.0061 0.0033 'International Tables Vol C Tables 4.2.6.8 and 6.1.1.4'
O O 0.0106 0.0060 'International Tables Vol C Tables 4.2.6.8 and 6.1.1.4'
Mn Mn 0.3368 0.7283 'International Tables Vol C Tables 4.2.6.8 and 6.1.1.4'

loop_
_geom_angle_atom_site_label_1
_geom_angle_atom_site_label_2
_geom_angle_atom_site_label_3
_geom_angle
_geom_angle_site_symmetry_1
_geom_angle_site_symmetry_3
O9 Mn1 O1 164.71(6) . .
O9 Mn1 O8 106.61(6) . 1_665
O1 Mn1 O8 88.68(6) . 1_665
O9 Mn1 O10 85.47(6) . .
O1 Mn1 O10 90.35(5) . .
O8 Mn1 O10 106.50(6) 1_665 .
O9 Mn1 N1 91.77(7) . .
O1 Mn1 N1 88.49(6) . .
O8 Mn1 N1 88.40(6) 1_665 .
O10 Mn1 N1 165.03(6) . .
O9 Mn1 O3 82.12(6) . .
O1 Mn1 O3 82.59(5) . .
O8 Mn1 O3 171.18(6) 1_665 .
O10 Mn1 O3 74.96(5) . .
N1 Mn1 O3 90.09(6) . .
O5 Mn2 O11 83.94(6) 2_455 .
O5 Mn2 O7 81.03(6) 2_455 2_455
O11 Mn2 O7 108.43(6) . 2_455
O5 Mn2 O4 123.08(5) 2_455 .
O11 Mn2 O4 89.81(6) . .
O7 Mn2 O4 151.91(6) 2_455 .
O5 Mn2 O12 92.43(6) 2_455 .
O11 Mn2 O12 175.26(6) . .
O7 Mn2 O12 73.88(6) 2_455 .
O4 Mn2 O12 89.62(6) . .
O5 Mn2 O2 152.29(6) 2_455 2_445
O11 Mn2 O2 85.80(6) . 2_445
O7 Mn2 O2 77.93(6) 2_455 2_445
O4 Mn2 O2 82.47(5) . 2_445
O12 Mn2 O2 98.79(5) . 2_445
C1 O1 Mn1 118.98(12) . .
C1 O2 Mn2 132.22(13) . 2_455
C4 O3 Mn1 142.58(13) . .
C4 O4 Mn2 108.21(12) . .
C11 O5 Mn2 122.08(12) . 2_445
C13 O7 Mn2 137.56(13) . 2_445
C13 O8 Mn1 112.24(13) . 1_445
Mn1 O9 H9A 128.6(17) . .
Mn1 O9 H9B 119.2(18) . .
H9A O9 H9B 112(2) . .
Mn1 O10 H10A 103.7(17) . .
Mn1 O10 H10B 126.8(18) . .
H10A O10 H10B 102.5(19) . .
Mn2 O11 H11A 111(2) . .
Mn2 O11 H11B 104.1(19) . .
H11A O11 H11B 112(2) . .
Mn2 O12 H12A 121(2) . .
Mn2 O12 H12B 106.9(19) . .
H12A O12 H12B 110(2) . .
H14B O14 H14C 113(3) . .
C17 N1 C18 116.47(19) . .
C17 N1 Mn1 122.38(15) . .
C18 N1 Mn1 120.94(15) . .
O2 C1 O1 124.42(17) . .
O2 C1 C2 116.68(16) . .
O1 C1 C2 118.80(16) . .
C8 C2 C3 118.84(17) . .
C8 C2 C1 117.63(17) . .
C3 C2 C1 123.38(16) . .
C5 C3 C2 119.77(17) . .
C5 C3 C4 120.09(17) . .
C2 C3 C4 120.05(16) . .
O3 C4 O4 121.55(18) . .
O3 C4 C3 119.22(17) . .
O4 C4 C3 119.23(16) . .
C3 C5 C6 121.52(18) . .
C3 C5 H5A 119.2 . .
C6 C5 H5A 119.2 . .
C7 C6 C5 118.09(17) . .
C7 C6 C9 119.51(17) . .
C5 C6 C9 122.40(18) . .
C8 C7 C6 121.01(18) . .
C8 C7 H7A 119.7(14) . .
C6 C7 H7A 119.0(14) . .
C7 C8 C2 120.73(18) . .
C7 C8 H8A 119.6 . .
C2 C8 H8A 119.6 . .
C16 C9 C10 118.88(18) . .
C16 C9 C6 119.38(17) . .
C10 C9 C6 121.69(17) . .
C12 C10 C9 119.46(17) . .
C12 C10 C11 121.48(16) . .
C9 C10 C11 118.78(16) . .
O6 C11 O5 125.01(18) . .
O6 C11 C10 115.35(17) . .
O5 C11 C10 119.62(16) . .
C14 C12 C10 120.23(18) . .
C14 C12 C13 118.81(17) . .
C10 C12 C13 120.88(17) . .
O7 C13 O8 122.38(18) . .
O7 C13 C12 117.81(17) . .
O8 C13 C12 119.80(18) . .
C15 C14 C12 119.98(19) . .
C15 C14 H14A 120.0 . .
C12 C14 H14A 120.0 . .
C16 C15 C14 120.2(2) . .
C16 C15 H15A 119.9 . .
C14 C15 H15A 119.9 . .
C15 C16 C9 121.2(2) . .
C15 C16 H16A 119.4 . .
C9 C16 H16A 119.4 . .
N1 C17 C19 124.2(2) . .
N1 C17 H17A 117.9 . .
C19 C17 H17A 117.9 . .
N1 C18 C20 123.3(2) . .
N1 C18 H18A 118.4 . .
C20 C18 H18A 118.4 . .
C17 C19 C21 119.4(2) . .
C17 C19 H19A 120.3 . .
C21 C19 H19A 120.3 . .
C18 C20 C21 120.1(3) . .
C18 C20 H20A 119.9 . .
C21 C20 H20A 119.9 . .
C20 C21 C19 116.6(2) . .
C20 C21 C22 119.8(2) . .
C19 C21 C22 123.6(2) . .
C22 C22 C21 126.2(3) 3 .
C22 C22 H22A 116.9 3 .
C21 C22 H22A 116.9 . .

loop_
_geom_bond_atom_site_label_1
_geom_bond_atom_site_label_2
_geom_bond_distance
_geom_bond_site_symmetry_2
Mn1 O9 2.1221(15) .
Mn1 O1 2.1693(14) .
Mn1 O8 2.1782(15) 1_665
Mn1 O10 2.2474(14) .
Mn1 N1 2.2587(17) .
Mn1 O3 2.3105(15) .
Mn2 O5 2.1735(14) 2_455
Mn2 O11 2.1744(16) .
Mn2 O7 2.1874(15) 2_455
Mn2 O4 2.2008(14) .
Mn2 O12 2.2262(14) .
Mn2 O2 2.2893(14) 2_445
O1 C1 1.259(2) .
O2 C1 1.252(2) .
O2 Mn2 2.2892(14) 2_455
O3 C4 1.250(2) .
O4 C4 1.265(2) .
O5 C11 1.262(2) .
O5 Mn2 2.1736(14) 2_445
O6 C11 1.243(2) .
O7 C13 1.244(2) .
O7 Mn2 2.1874(15) 2_445
O8 C13 1.253(2) .
O8 Mn1 2.1782(15) 1_445
O9 H9A 0.842(16) .
O9 H9B 0.820(16) .
O10 H10A 0.840(16) .
O10 H10B 0.871(16) .
O11 H11A 0.828(16) .
O11 H11B 0.839(16) .
O12 H12A 0.843(17) .
O12 H12B 0.831(16) .
O14 H14B 0.825(18) .
O14 H14C 0.842(17) .
N1 C17 1.329(3) .
N1 C18 1.331(3) .
C1 C2 1.505(3) .
C2 C8 1.391(3) .
C2 C3 1.402(3) .
C3 C5 1.385(3) .
C3 C4 1.497(3) .
C5 C6 1.395(3) .
C5 H5A 0.9300 .
C6 C7 1.392(3) .
C6 C9 1.493(3) .
C7 C8 1.383(3) .
C7 H7A 0.97(2) .
C8 H8A 0.9300 .
C9 C16 1.389(3) .
C9 C10 1.405(3) .
C10 C12 1.402(3) .
C10 C11 1.515(3) .
C12 C14 1.386(3) .
C12 C13 1.502(3) .
C14 C15 1.380(3) .
C14 H14A 0.9300 .
C15 C16 1.376(3) .
C15 H15A 0.9300 .
C16 H16A 0.9300 .
C17 C19 1.376(3) .
C17 H17A 0.9300 .
C18 C20 1.377(4) .
C18 H18A 0.9300 .
C19 C21 1.386(3) .
C19 H19A 0.9300 .
C20 C21 1.383(4) .
C20 H20A 0.9300 .
C21 C22 1.467(3) .
C22 C22 1.305(5) 3
C22 H22A 0.9300 .

loop_
_geom_torsion_atom_site_label_1
_geom_torsion_atom_site_label_2
_geom_torsion_atom_site_label_3
_geom_torsion_atom_site_label_4
_geom_torsion
_geom_torsion_site_symmetry_1
_geom_torsion_site_symmetry_4
Mn2 O2 C1 O1 11.9(3) 2_455 .
Mn2 O2 C1 C2 -164.42(13) 2_455 .
Mn1 O1 C1 O2 109.91(19) . .
Mn1 O1 C1 C2 -73.83(19) . .
O2 C1 C2 C8 90.3(2) . .
O1 C1 C2 C8 -86.3(2) . .
O2 C1 C2 C3 -85.2(2) . .
O1 C1 C2 C3 98.3(2) . .
C8 C2 C3 C5 -1.5(3) . .
C1 C2 C3 C5 173.88(18) . .
C8 C2 C3 C4 174.78(17) . .
C1 C2 C3 C4 -9.8(3) . .
Mn1 O3 C4 O4 151.51(16) . .
Mn1 O3 C4 C3 -27.9(3) . .
Mn2 O4 C4 O3 2.2(2) . .
Mn2 O4 C4 C3 -178.42(13) . .
C5 C3 C4 O3 150.30(19) . .
C2 C3 C4 O3 -26.0(3) . .
C5 C3 C4 O4 -29.1(3) . .
C2 C3 C4 O4 154.58(18) . .
C2 C3 C5 C6 1.8(3) . .
C4 C3 C5 C6 -174.51(17) . .
C3 C5 C6 C7 -0.3(3) . .
C3 C5 C6 C9 179.06(18) . .
C5 C6 C7 C8 -1.4(3) . .
C9 C6 C7 C8 179.19(19) . .
C6 C7 C8 C2 1.6(3) . .
C3 C2 C8 C7 -0.2(3) . .
C1 C2 C8 C7 -175.84(19) . .
C7 C6 C9 C16 54.9(3) . .
C5 C6 C9 C16 -124.5(2) . .
C7 C6 C9 C10 -122.3(2) . .
C5 C6 C9 C10 58.3(3) . .
C16 C9 C10 C12 -1.0(3) . .
C6 C9 C10 C12 176.20(18) . .
C16 C9 C10 C11 -175.0(2) . .
C6 C9 C10 C11 2.2(3) . .
Mn2 O5 C11 O6 133.27(17) 2_445 .
Mn2 O5 C11 C10 -48.6(2) 2_445 .
C12 C10 C11 O6 -91.8(2) . .
C9 C10 C11 O6 82.1(2) . .
C12 C10 C11 O5 89.9(2) . .
C9 C10 C11 O5 -96.2(2) . .
C9 C10 C12 C14 0.0(3) . .
C11 C10 C12 C14 173.8(2) . .
C9 C10 C12 C13 176.63(18) . .
C11 C10 C12 C13 -9.5(3) . .
Mn2 O7 C13 O8 155.91(17) 2_445 .
Mn2 O7 C13 C12 -23.0(3) 2_445 .
Mn1 O8 C13 O7 -4.6(3) 1_445 .
Mn1 O8 C13 C12 174.33(14) 1_445 .
C14 C12 C13 O7 141.1(2) . .
C10 C12 C13 O7 -35.6(3) . .
C14 C12 C13 O8 -37.8(3) . .
C10 C12 C13 O8 145.5(2) . .
C10 C12 C14 C15 0.8(4) . .
C13 C12 C14 C15 -175.9(2) . .
C12 C14 C15 C16 -0.5(5) . .
C14 C15 C16 C9 -0.6(5) . .
C10 C9 C16 C15 1.3(4) . .
C6 C9 C16 C15 -175.9(3) . .
C18 N1 C17 C19 -0.3(4) . .
Mn1 N1 C17 C19 174.47(19) . .
C17 N1 C18 C20 -0.2(5) . .
Mn1 N1 C18 C20 -175.1(3) . .
N1 C17 C19 C21 0.5(4) . .
N1 C18 C20 C21 0.6(6) . .
C18 C20 C21 C19 -0.3(5) . .
C18 C20 C21 C22 -179.8(3) . .
C17 C19 C21 C20 -0.2(4) . .
C17 C19 C21 C22 179.3(3) . .
C20 C21 C22 C22 179.7(4) . 3
C19 C21 C22 C22 0.2(6) . 3
